data_7711914
loop_
_publ_author_name
'Izarova, Natalya V.'
'Faassen, Fabian'
'K&#xf6;gerler, Paul'

_publ_section_title
;
 Tris-decorated multi-iron polyoxotungstates.
;
_journal_issue 3
_journal_name_full 'Dalton transactions (Cambridge, England : 2003)'
_journal_page_first 546
_journal_page_last 550
_journal_paper_doi 10.1039/d2dt02922g
_journal_volume 52
_journal_year 2023
_chemical_formula_sum 'C36 H130 Cl0.5 Fe3 N9 Na0.5 O88 P2 W15'
_chemical_formula_weight 5113.94
_space_group_crystal_system hexagonal
_space_group_IT_number 173
_space_group_name_Hall 'P 6c'
_space_group_name_H-M_alt 'P 63'
_audit_creation_method SHELXL-2018/3
_audit_update_record
;
2022-09-06 deposited with the CCDC.	2022-12-12 downloaded from the CCDC.
;
_cell_angle_alpha 90
_cell_angle_beta 90
_cell_angle_gamma 120
_cell_formula_units_Z 2
_cell_length_a 16.376(2)
_cell_length_b 16.376(2)
_cell_length_c 25.646(5)
_cell_measurement_reflns_used 6917
_cell_measurement_temperature 100(2)
_cell_measurement_theta_max 24.89
_cell_measurement_theta_min 1.45
_cell_volume 5956.2(16)
_computing_cell_refinement
;
X-Area Recipe 1.36.0.0 (STOE, 2020)
;
_computing_data_collection
;
X-Area Pilatus3_SV 1.31.170.0 (STOE, 2020)
;
_computing_data_reduction
;
X-Area Integrate 1.78.3.0 (STOE, 2020)
X-Area LANA 1.83.8.0 (STOE, 2020)
;
_computing_molecular_graphics 'Diamond 4'
_computing_publication_material
;
STOE & Cie GmbH, X-Area, software package for collecting single-crystal or
multi-domain crystal data on STOE area-detector diffractometers, for image 
processing, for the correction and scaling of reflection intensities and 
for outlier rejection, version 1.90, Darmstadt 2020
;
_computing_structure_refinement 'SHELXL-2018/3 (Sheldrick, 2018)'
_computing_structure_solution 'SHELXT 2018/2 (Sheldrick, 2018)'
_diffrn_ambient_temperature 100(2)
_diffrn_detector_area_resol_mean 5.81
_diffrn_measured_fraction_theta_full 0.999
_diffrn_measured_fraction_theta_max 0.999
_diffrn_measurement_device_type 'STOE STADIVARI'
_diffrn_measurement_method 'rotation method, \w scans'
_diffrn_radiation_type MoK\a
_diffrn_radiation_wavelength 0.71073
_diffrn_reflns_av_R_equivalents 0.1158
_diffrn_reflns_av_unetI/netI 0.0769
_diffrn_reflns_Laue_measured_fraction_full 0.999
_diffrn_reflns_Laue_measured_fraction_max 0.999
_diffrn_reflns_limit_h_max 19
_diffrn_reflns_limit_h_min -19
_diffrn_reflns_limit_k_max 19
_diffrn_reflns_limit_k_min -19
_diffrn_reflns_limit_l_max 25
_diffrn_reflns_limit_l_min -30
_diffrn_reflns_number 33235
_diffrn_reflns_point_group_measured_fraction_full 0.846
_diffrn_reflns_point_group_measured_fraction_max 0.846
_diffrn_reflns_theta_full 25.027
_diffrn_reflns_theta_max 25.027
_diffrn_reflns_theta_min 2.141
_diffrn_source 'Genix Mo'
_exptl_absorpt_coefficient_mu 14.916
_exptl_absorpt_correction_T_max 0.1126
_exptl_absorpt_correction_T_min 0.0414
_exptl_absorpt_correction_type integration
_exptl_absorpt_process_details
;
STOE X-Red32, absorption correction by Gaussian integration. 
Afterwards scaling of reflection intensities was performed 
within STOE LANA. 
;
_exptl_crystal_colour yellow
_exptl_crystal_density_diffrn 2.851
_exptl_crystal_density_method 'not measured'
_exptl_crystal_description octahedron
_exptl_crystal_F_000 4690
_exptl_crystal_size_max 0.310
_exptl_crystal_size_mid 0.300
_exptl_crystal_size_min 0.230
_refine_diff_density_max 2.540
_refine_diff_density_min -3.109
_refine_diff_density_rms 0.340
_refine_ls_abs_structure_details
;
 Refined as an inversion twin.
 
;
_refine_ls_abs_structure_Flack 0.33(5)
_refine_ls_extinction_method none
_refine_ls_goodness_of_fit_ref 1.012
_refine_ls_hydrogen_treatment undef
_refine_ls_matrix_type full
_refine_ls_number_parameters 228
_refine_ls_number_reflns 5959
_refine_ls_number_restraints 7
_refine_ls_restrained_S_all 1.012
_refine_ls_R_factor_all 0.1213
_refine_ls_R_factor_gt 0.0835
_refine_ls_shift/su_max 0.022
_refine_ls_shift/su_mean 0.001
_refine_ls_structure_factor_coef Fsqd
_refine_ls_weighting_details 'w=1/[\s^2^(Fo^2^)+(0.1811P)^2^] where P=(Fo^2^+2Fc^2^)/3'
_refine_ls_weighting_scheme calc
_refine_ls_wR_factor_gt 0.2255
_refine_ls_wR_factor_ref 0.2641
_reflns_Friedel_coverage 0.653
_reflns_Friedel_fraction_full 0.685
_reflns_Friedel_fraction_max 0.685
_reflns_number_gt 3856
_reflns_number_total 5959
_reflns_threshold_expression 'I > 2\s(I)'
_cod_data_source_file d2dt02922g2.cif
_cod_data_source_block fe3_a_sq
_cod_depositor_comments 'Adding full bibliography for 7711914--7711915.cif.'
_cod_original_cell_volume 5956(2)
_cod_original_formula_sum 'C36 H130 Cl0.50 Fe3 N9 Na0.50 O88 P2 W15'
_cod_database_code 7711914
_shelx_shelxl_version_number 2018/3
_shelx_space_group_comment
;
The symmetry employed for this shelxl refinement is uniquely defined
by the following loop, which should always be used as a source of
symmetry information in preference to the above space-group names.
They are only intended as comments.
;
_shelx_estimated_absorpt_t_min 0.091
_shelx_estimated_absorpt_t_max 0.131

loop_
_space_group_symop_operation_xyz
'x, y, z'
'-y, x-y, z'
'-x+y, -x, z'
'-x, -y, z+1/2'
'y, -x+y, z+1/2'
'x-y, x, z+1/2'

loop_
_atom_site_label
_atom_site_type_symbol
_atom_site_fract_x
_atom_site_fract_y
_atom_site_fract_z
_atom_site_U_iso_or_equiv
_atom_site_adp_type
_atom_site_occupancy
_atom_site_site_symmetry_order
_atom_site_calc_flag
_atom_site_refinement_flags_posn
_atom_site_refinement_flags_adp
_atom_site_refinement_flags_occupancy
_atom_site_disorder_assembly
_atom_site_disorder_group
W1 W 0.43589(13) 0.63813(12) 0.73277(10) 0.0586(5) Uani 1 1 d . . . . .
W2 W 0.57745(14) 0.75027(15) 0.61404(6) 0.0616(7) Uani 1 1 d . . . . .
W3 W 0.50465(14) 0.90824(13) 0.61408(6) 0.0601(6) Uani 1 1 d . . . . .
W4 W 0.57709(14) 0.74864(15) 0.46632(7) 0.0617(7) Uani 1 1 d . . . . .
W5 W 0.50184(14) 0.90682(13) 0.46622(7) 0.0592(6) Uani 1 1 d . . . . .
P1 P 0.333333 0.666667 0.6186(8) 0.049(5) Uani 1 3 d S T P . .
P2 P 0.333333 0.666667 0.4594(8) 0.054(6) Uani 1 3 d S T P . .
Fe1 Fe 0.3567(5) 0.7927(4) 0.3521(3) 0.0574(17) Uani 1 1 d . . . . .
O1T O 0.494(2) 0.6126(18) 0.7789(11) 0.050(7) Uiso 1 1 d . . . . .
O2T O 0.689(2) 0.766(2) 0.6263(12) 0.064(9) Uiso 1 1 d . . . . .
O3T O 0.5747(19) 1.0286(19) 0.6280(10) 0.052(7) Uiso 1 1 d . . . . .
O4T O 0.684(2) 0.7662(19) 0.4598(11) 0.054(7) Uiso 1 1 d . . . . .
O5T O 0.554(3) 1.021(3) 0.4612(15) 0.101(13) Uiso 1 1 d . . . . .
O1P1 O 0.333333 0.666667 0.6837(16) 0.033(11) Uiso 1 3 d S . P . .
O2P1 O 0.428(2) 0.740(2) 0.5998(12) 0.065(9) Uiso 1 1 d . . . . .
O1P2 O 0.255(2) 0.6895(18) 0.4783(12) 0.053(8) Uiso 1 1 d . . . . .
O2P2 O 0.333333 0.666667 0.399(3) 0.10(3) Uiso 1 3 d S . P . .
O11 O 0.438(2) 0.747(2) 0.7603(14) 0.070(9) Uiso 1 1 d . . . . .
O12 O 0.532(3) 0.722(2) 0.6859(13) 0.072(9) Uiso 1 1 d . . . . .
O13 O 0.467(2) 0.871(2) 0.6833(12) 0.067(9) Uiso 1 1 d . . . . .
O23 O 0.5112(19) 0.6188(18) 0.6031(10) 0.049(7) Uiso 1 1 d . . . . .
O24 O 0.5860(19) 0.7696(18) 0.5397(16) 0.074(8) Uiso 1 1 d . . . . .
O32 O 0.5985(19) 0.8764(19) 0.6280(11) 0.058(8) Uiso 1 1 d . . . . .
O35 O 0.5253(18) 0.9064(17) 0.5442(16) 0.063(7) Uiso 1 1 d . . . . .
O45 O 0.384(2) 0.890(2) 0.4847(12) 0.068(9) Uiso 1 1 d . . . . .
O54 O 0.596(2) 0.868(2) 0.4621(14) 0.074(9) Uiso 1 1 d . . . . .
O4F1 O 0.534(2) 0.715(2) 0.3990(11) 0.058(8) Uiso 1 1 d . . . . .
O5F1 O 0.460(2) 0.870(2) 0.3989(12) 0.062(8) Uiso 1 1 d . . . . .
O11L O 0.243(2) 0.679(2) 0.3170(14) 0.074(10) Uiso 1 1 d . . . . .
O12L O 0.378(2) 0.888(2) 0.3024(12) 0.063(9) Uiso 1 1 d . . . . .
C1 C 0.512(3) 0.886(3) 0.2572(18) 0.059(11) Uiso 1 1 d . . . . .
C11 C 0.216(3) 0.693(3) 0.2665(19) 0.062(12) Uiso 1 1 d . . . . .
C12 C 0.436(3) 0.908(3) 0.2582(16) 0.062(11) Uiso 1 1 d . . . . .
O13L O 0.655(3) 0.915(3) 0.2078(17) 0.048(14) Uiso 0.56(5) 1 d . . P A 1
C13 C 0.567(3) 0.920(3) 0.2054(17) 0.066(11) Uiso 0.56(5) 1 d . . P A 1
N1A N 0.584(2) 0.941(3) 0.3031(13) 0.049(9) Uiso 0.56(5) 1 d . . P A 1
C14 C 0.584(2) 0.941(3) 0.3031(13) 0.049(9) Uiso 0.44(5) 1 d . . P A 2
O14L O 0.695(3) 0.862(3) 0.3322(18) 0.031(15) Uiso 0.44(5) 1 d . . P A 2
N1B N 0.567(3) 0.920(3) 0.2054(17) 0.066(11) Uiso 0.44(5) 1 d . . P A 2
Na1 Na 0.642(7) 0.574(7) 0.543(6) 0.07(2) Uani 0.1667 1 d . U P . .
O1W O 0.354(4) 1.087(4) 0.244(2) 0.080(15) Uiso 0.6 1 d . . P . .
O2W O 0.595(12) 0.440(13) 0.558(7) 0.09(5) Uiso 0.2 1 d . . P . .
O3W O 0.826(7) 0.775(7) 0.540(7) 0.06(2) Uiso 0.25 1 d . . P . .
O4W O 0.993(7) 0.756(7) 0.538(5) 0.06(3) Uiso 0.25 1 d . . P . .
O5W O 0.821(6) 1.060(6) 0.240(4) 0.04(2) Uiso 0.25 1 d . . P . .
O22L O 0.353(5) 1.028(5) 0.340(2) 0.045(16) Uiso 0.4 1 d . . P . .
O21L O 0.385(4) 1.283(4) 0.382(2) 0.048(15) Uiso 0.4 1 d . . P . .
N2 N 0.334(5) 1.121(5) 0.427(3) 0.037(16) Uiso 0.4 1 d . . P . .
C2 C 0.420(6) 1.154(7) 0.400(4) 0.04(2) Uiso 0.4 1 d . . P . .
C21 C 0.424(6) 1.227(6) 0.362(3) 0.03(2) Uiso 0.4 1 d . . P . .
C22 C 0.401(7) 1.064(7) 0.337(4) 0.04(2) Uiso 0.4 1 d . . P . .

loop_
_atom_site_aniso_label
_atom_site_aniso_U_11
_atom_site_aniso_U_22
_atom_site_aniso_U_33
_atom_site_aniso_U_23
_atom_site_aniso_U_13
_atom_site_aniso_U_12
W1 0.0715(12) 0.0738(12) 0.0332(8) 0.0005(11) -0.0028(11) 0.0385(10)
W2 0.0677(13) 0.0827(15) 0.0346(10) -0.0012(10) -0.0009(9) 0.0377(11)
W3 0.0751(14) 0.0639(13) 0.0332(10) -0.0014(9) -0.0002(9) 0.0287(11)
W4 0.0699(14) 0.0789(15) 0.0362(10) -0.0021(10) 0.0004(9) 0.0373(12)
W5 0.0724(14) 0.0640(13) 0.0344(10) -0.0008(9) 0.0018(9) 0.0288(11)
P1 0.067(9) 0.067(9) 0.013(8) 0.000 0.000 0.034(4)
P2 0.070(9) 0.070(9) 0.022(10) 0.000 0.000 0.035(5)
Fe1 0.073(5) 0.058(4) 0.041(4) 0.000(3) 0.001(3) 0.033(3)
Na1 0.07(2) 0.07(2) 0.07(2) 0.000(4) 0.000(4) 0.037(13)

loop_
_atom_type_symbol
_atom_type_description
_atom_type_scat_dispersion_real
_atom_type_scat_dispersion_imag
_atom_type_scat_source
C C 0.0033 0.0016 'International Tables Vol C Tables 4.2.6.8 and 6.1.1.4'
H H 0.0000 0.0000 'International Tables Vol C Tables 4.2.6.8 and 6.1.1.4'
N N 0.0061 0.0033 'International Tables Vol C Tables 4.2.6.8 and 6.1.1.4'
O O 0.0106 0.0060 'International Tables Vol C Tables 4.2.6.8 and 6.1.1.4'
Na Na 0.0362 0.0249 'International Tables Vol C Tables 4.2.6.8 and 6.1.1.4'
P P 0.1023 0.0942 'International Tables Vol C Tables 4.2.6.8 and 6.1.1.4'
Cl Cl 0.1484 0.1585 'International Tables Vol C Tables 4.2.6.8 and 6.1.1.4'
Fe Fe 0.3463 0.8444 'International Tables Vol C Tables 4.2.6.8 and 6.1.1.4'
W W -0.8490 6.8722 'International Tables Vol C Tables 4.2.6.8 and 6.1.1.4'

loop_
_geom_angle_atom_site_label_1
_geom_angle_atom_site_label_2
_geom_angle_atom_site_label_3
_geom_angle
_geom_angle_site_symmetry_1
_geom_angle_site_symmetry_3
_geom_angle_publ_flag
O1T W1 O11 102.9(14) . . ?
O1T W1 O12 104.5(15) . . ?
O11 W1 O12 86.4(15) . . ?
O1T W1 O11 98.3(14) . 3_565 ?
O11 W1 O11 89(2) . 3_565 ?
O12 W1 O11 157.2(15) . 3_565 ?
O1T W1 O13 99.6(13) . 3_565 ?
O11 W1 O13 157.4(14) . 3_565 ?
O12 W1 O13 89.2(14) . 3_565 ?
O11 W1 O13 86.8(14) 3_565 3_565 ?
O1T W1 O1P1 168.0(13) . . ?
O11 W1 O1P1 71.9(11) . . ?
O12 W1 O1P1 86.2(12) . . ?
O11 W1 O1P1 71.1(12) 3_565 . ?
O13 W1 O1P1 85.7(12) 3_565 . ?
O2T W2 O23 99.1(13) . . ?
O2T W2 O24 99.8(13) . . ?
O23 W2 O24 89.6(11) . . ?
O2T W2 O32 101.1(14) . . ?
O23 W2 O32 158.9(12) . . ?
O24 W2 O32 92.8(12) . . ?
O2T W2 O12 96.3(15) . . ?
O23 W2 O12 86.4(13) . . ?
O24 W2 O12 163.8(13) . . ?
O32 W2 O12 85.5(13) . . ?
O2T W2 O2P1 175.7(13) . . ?
O23 W2 O2P1 85.0(12) . . ?
O24 W2 O2P1 81.3(11) . . ?
O32 W2 O2P1 74.7(11) . . ?
O12 W2 O2P1 82.7(13) . . ?
O3T W3 O35 101.3(12) . . ?
O3T W3 O13 95.6(14) . . ?
O35 W3 O13 162.8(13) . . ?
O3T W3 O32 96.1(12) . . ?
O35 W3 O32 89.9(12) . . ?
O13 W3 O32 85.0(14) . . ?
O3T W3 O23 103.5(12) . 2_665 ?
O35 W3 O23 92.6(12) . 2_665 ?
O13 W3 O23 86.6(13) . 2_665 ?
O32 W3 O23 159.3(12) . 2_665 ?
O3T W3 O2P1 171.4(12) . . ?
O35 W3 O2P1 80.1(11) . . ?
O13 W3 O2P1 82.8(13) . . ?
O32 W3 O2P1 75.3(11) . . ?
O23 W3 O2P1 84.8(11) 2_665 . ?
O4T W4 O54 102.0(15) . . ?
O4T W4 O4F1 100.2(14) . . ?
O54 W4 O4F1 95.6(14) . . ?
O4T W4 O24 95.2(13) . . ?
O54 W4 O24 84.8(14) . . ?
O4F1 W4 O24 164.2(12) . . ?
O4T W4 O45 102.1(14) . 3_565 ?
O54 W4 O45 154.4(15) . 3_565 ?
O4F1 W4 O45 88.2(13) . 3_565 ?
O24 W4 O45 84.9(13) . 3_565 ?
O4T W4 O1P2 172.3(12) . 3_565 ?
O54 W4 O1P2 70.6(13) . 3_565 ?
O4F1 W4 O1P2 83.3(12) . 3_565 ?
O24 W4 O1P2 81.9(11) . 3_565 ?
O45 W4 O1P2 84.8(13) 3_565 3_565 ?
O5T W5 O5F1 101.2(18) . . ?
O5T W5 O45 95.8(17) . . ?
O5F1 W5 O45 89.8(15) . . ?
O5T W5 O54 108.8(17) . . ?
O5F1 W5 O54 94.3(15) . . ?
O45 W5 O54 153.7(15) . . ?
O5T W5 O35 95.1(16) . . ?
O5F1 W5 O35 163.5(12) . . ?
O45 W5 O35 86.2(12) . . ?
O54 W5 O35 82.6(13) . . ?
O5T W5 O1P2 175.7(16) . 3_565 ?
O5F1 W5 O1P2 82.5(12) . 3_565 ?
O45 W5 O1P2 86.3(13) . 3_565 ?
O54 W5 O1P2 68.6(12) . 3_565 ?
O35 W5 O1P2 81.3(10) . 3_565 ?
O2P1 P1 O2P1 110.0(14) 2_665 . ?
O2P1 P1 O2P1 110.0(14) 2_665 3_565 ?
O2P1 P1 O2P1 110.0(14) . 3_565 ?
O2P1 P1 O1P1 109.0(14) 2_665 . ?
O2P1 P1 O1P1 109.0(14) . . ?
O2P1 P1 O1P1 109.0(14) 3_565 . ?
O2P2 P2 O1P2 107.8(13) . . ?
O2P2 P2 O1P2 107.8(13) . 3_565 ?
O1P2 P2 O1P2 111.0(12) . 3_565 ?
O2P2 P2 O1P2 107.8(13) . 2_665 ?
O1P2 P2 O1P2 111.0(12) . 2_665 ?
O1P2 P2 O1P2 111.0(12) 3_565 2_665 ?
O4F1 Fe1 O11L 168.3(15) 2_665 3_565 ?
O4F1 Fe1 O12L 96.8(13) 2_665 . ?
O11L Fe1 O12L 93.8(15) 3_565 . ?
O4F1 Fe1 O5F1 83.8(14) 2_665 . ?
O11L Fe1 O5F1 89.7(15) 3_565 . ?
O12L Fe1 O5F1 97.7(14) . . ?
O4F1 Fe1 O11L 95.8(14) 2_665 . ?
O11L Fe1 O11L 88(2) 3_565 . ?
O12L Fe1 O11L 99.3(14) . . ?
O5F1 Fe1 O11L 162.9(14) . . ?
O4F1 Fe1 O2P2 91.5(16) 2_665 . ?
O11L Fe1 O2P2 78.4(16) 3_565 . ?
O12L Fe1 O2P2 170(2) . . ?
O5F1 Fe1 O2P2 88.0(16) . . ?
O11L Fe1 O2P2 74.9(15) . . ?
P1 O1P1 W1 122.8(9) . 2_665 ?
P1 O1P1 W1 122.8(9) . 3_565 ?
W1 O1P1 W1 93.5(12) 2_665 3_565 ?
P1 O1P1 W1 122.8(9) . . ?
W1 O1P1 W1 93.5(12) 2_665 . ?
W1 O1P1 W1 93.5(12) 3_565 . ?
P1 O2P1 W2 128.3(17) . . ?
P1 O2P1 W3 127.7(17) . . ?
W2 O2P1 W3 88.0(11) . . ?
P2 O1P2 W4 127.6(16) . 2_665 ?
P2 O1P2 W5 126.2(15) . 2_665 ?
W4 O1P2 W5 93.3(11) 2_665 2_665 ?
P2 O2P2 Fe1 122.3(17) . . ?
P2 O2P2 Fe1 122.3(17) . 2_665 ?
Fe1 O2P2 Fe1 94(2) . 2_665 ?
P2 O2P2 Fe1 122.3(17) . 3_565 ?
Fe1 O2P2 Fe1 94(2) . 3_565 ?
Fe1 O2P2 Fe1 94(2) 2_665 3_565 ?
W1 O11 W1 123.5(18) . 2_665 ?
W1 O12 W2 147(2) . . ?
W3 O13 W1 147.7(19) . 2_665 ?
W2 O23 W3 151.5(15) . 3_565 ?
W2 O23 Na1 106(2) . . ?
W3 O23 Na1 102(2) 3_565 . ?
W4 O24 W2 162.8(15) . . ?
W3 O32 W2 121.4(14) . . ?
W3 O35 W5 157.8(15) . . ?
W5 O45 W4 145.0(19) . 2_665 ?
W4 O54 W5 127.5(18) . . ?
W4 O4F1 Fe1 150.4(18) . 3_565 ?
W5 O5F1 Fe1 149(2) . . ?
C11 O11L Fe1 129(3) . 2_665 ?
C11 O11L Fe1 117(3) . . ?
Fe1 O11L Fe1 112.4(18) 2_665 . ?
C12 O12L Fe1 123(3) . . ?
C12 C1 C11 112(4) . 3_565 ?
C12 C1 C13 110(4) . . ?
C11 C1 C13 112(4) 3_565 . ?
C12 C1 N1B 110(4) . . ?
C11 C1 N1B 112(4) 3_565 . ?
C12 C1 N1A 109(3) . . ?
C11 C1 N1A 106(3) 3_565 . ?
C13 C1 N1A 107(3) . . ?
C12 C1 C14 109(3) . . ?
C11 C1 C14 106(3) 3_565 . ?
N1B C1 C14 107(3) . . ?
O11L C11 C1 110(4) . 2_665 ?
O12L C12 C1 121(4) . . ?
O13L C13 C1 111(4) . . ?
O2W Na1 O23 104(7) . . ?
N2 C2 C21 106(7) . . ?
N2 C2 C22 110(7) . . ?
C21 C2 C22 89(6) . . ?
O21L C21 C2 114(7) . . ?
O22L C22 C2 103(10) . . ?

loop_
_geom_bond_atom_site_label_1
_geom_bond_atom_site_label_2
_geom_bond_distance
_geom_bond_site_symmetry_2
_geom_bond_publ_flag
W1 O1T 1.70(3) . ?
W1 O11 1.90(3) . ?
W1 O12 1.91(4) . ?
W1 O11 1.95(3) 3_565 ?
W1 O13 1.99(3) 3_565 ?
W1 O1P1 2.33(2) . ?
W2 O2T 1.74(3) . ?
W2 O23 1.89(3) . ?
W2 O24 1.93(4) . ?
W2 O32 1.95(3) . ?
W2 O12 1.95(3) . ?
W2 O2P1 2.40(3) . ?
W3 O3T 1.75(3) . ?
W3 O35 1.83(4) . ?
W3 O13 1.88(3) . ?
W3 O32 1.89(3) . ?
W3 O23 1.93(3) 2_665 ?
W3 O2P1 2.42(3) . ?
W4 O4T 1.64(3) . ?
W4 O54 1.81(3) . ?
W4 O4F1 1.84(3) . ?
W4 O24 1.91(4) . ?
W4 O45 1.94(3) 3_565 ?
W4 O1P2 2.32(3) 3_565 ?
W5 O5T 1.62(4) . ?
W5 O5F1 1.84(3) . ?
W5 O45 1.87(3) . ?
W5 O54 1.95(3) . ?
W5 O35 2.04(4) . ?
W5 O1P2 2.32(3) 3_565 ?
P1 O2P1 1.48(3) 2_665 ?
P1 O2P1 1.48(3) . ?
P1 O2P1 1.48(3) 3_565 ?
P1 O1P1 1.67(4) . ?
P2 O2P2 1.55(8) . ?
P2 O1P2 1.58(3) . ?
P2 O1P2 1.58(3) 3_565 ?
P2 O1P2 1.58(3) 2_665 ?
Fe1 O4F1 1.87(3) 2_665 ?
Fe1 O11L 1.89(3) 3_565 ?
Fe1 O12L 1.91(3) . ?
Fe1 O5F1 1.94(3) . ?
Fe1 O11L 2.07(3) . ?
Fe1 O2P2 2.25(4) . ?
O23 Na1 3.01(11) . ?
O11L C11 1.42(6) . ?
O12L C12 1.41(5) . ?
C1 C12 1.46(6) . ?
C1 C11 1.50(6) 3_565 ?
C1 C13 1.54(6) . ?
C1 N1B 1.54(6) . ?
C1 N1A 1.58(5) . ?
C1 C14 1.58(5) . ?
O13L C13 1.48(6) . ?
Na1 O2W 2.0(2) . ?
O22L C22 0.71(9) . ?
O21L C21 1.45(10) . ?
N2 C2 1.41(11) . ?
C2 C21 1.51(12) . ?
C2 C22 2.11(13) . ?
